data_7047229
loop_
_publ_author_name
'Boccalini, Alberto'
'Dyson, Paul'
'Femoni, Cristina'
'Iapalucci, Maria Carmela'
'Ruggieri, Silvia'
'Zacchini, Stefano'

_publ_section_title
;
 Insertion of germanium atoms in high-nuclearity rhodium carbonyl
 compounds: synthesis, characterization and preliminary biological
 activity of the heterometallic [Rh13Ge(CO)25]3-, [Rh14Ge2(CO)30]2- and
 [Rh12Ge(CO)27]4- cluster anions.
;
_journal_name_full 'Dalton Transactions'
_journal_paper_doi 10.1039/C8DT02466A
_journal_year 2018
_chemical_formula_sum 'C46 H40 Ge2 N2 O30 Rh14'
_chemical_formula_weight 2686.72
_space_group_crystal_system triclinic
_space_group_IT_number 2
_space_group_name_Hall '-P 1'
_space_group_name_H-M_alt 'P -1'
_symmetry_space_group_name_Hall '-P 1'
_symmetry_space_group_name_H-M 'P -1'
_atom_sites_solution_hydrogens geom
_audit_creation_method SHELXL-2014/7
_audit_update_record
;
2018-06-13 deposited with the CCDC.
2018-08-08 downloaded from the CCDC.
;
_cell_angle_alpha 112.059(2)
_cell_angle_beta 98.082(2)
_cell_angle_gamma 94.045(3)
_cell_formula_units_Z 1
_cell_length_a 11.4246(4)
_cell_length_b 11.5375(4)
_cell_length_c 13.4617(5)
_cell_measurement_reflns_used 1639
_cell_measurement_temperature 77(2)
_cell_measurement_theta_max 24.00
_cell_measurement_theta_min 2.228
_cell_volume 1613.40(10)
_computing_structure_refinement 'SHELXL-2014/7 (Sheldrick, 2014)'
_diffrn_ambient_temperature 100(2)
_diffrn_measured_fraction_theta_full 0.999
_diffrn_measured_fraction_theta_max 0.999
_diffrn_measurement_device_type 'CCD AREA DETECTOR'
_diffrn_radiation_type MoK\a
_diffrn_radiation_wavelength 0.71073
_diffrn_reflns_av_R_equivalents 0.1320
_diffrn_reflns_av_unetI/netI 0.1224
_diffrn_reflns_Laue_measured_fraction_full 0.999
_diffrn_reflns_Laue_measured_fraction_max 0.999
_diffrn_reflns_limit_h_max 13
_diffrn_reflns_limit_h_min -13
_diffrn_reflns_limit_k_max 13
_diffrn_reflns_limit_k_min -13
_diffrn_reflns_limit_l_max 16
_diffrn_reflns_limit_l_min -16
_diffrn_reflns_number 23355
_diffrn_reflns_point_group_measured_fraction_full 0.999
_diffrn_reflns_point_group_measured_fraction_max 0.999
_diffrn_reflns_theta_full 24.997
_diffrn_reflns_theta_max 24.997
_diffrn_reflns_theta_min 1.660
_exptl_absorpt_coefficient_mu 4.474
_exptl_absorpt_correction_type 'EMPIRICAL SADABS'
_exptl_crystal_colour BLACK
_exptl_crystal_density_diffrn 2.765
_exptl_crystal_description PRISMATIC
_exptl_crystal_F_000 1264
_exptl_crystal_size_max 0.180
_exptl_crystal_size_mid 0.140
_exptl_crystal_size_min 0.130
_exptl_transmission_factor_max 0.60
_exptl_transmission_factor_min 0.40
_refine_diff_density_max 2.397
_refine_diff_density_min -1.639
_refine_diff_density_rms 0.311
_refine_ls_extinction_coef 0.00067(12)
_refine_ls_extinction_expression Fc^*^=kFc[1+0.001xFc^2^\l^3^/sin(2\q)]^-1/4^
_refine_ls_extinction_method 'SHELXL-2014/7 (Sheldrick 2014'
_refine_ls_goodness_of_fit_ref 0.990
_refine_ls_hydrogen_treatment constr
_refine_ls_matrix_type full
_refine_ls_number_parameters 429
_refine_ls_number_reflns 5690
_refine_ls_number_restraints 90
_refine_ls_restrained_S_all 0.982
_refine_ls_R_factor_all 0.1165
_refine_ls_R_factor_gt 0.0550
_refine_ls_shift/su_max 0.000
_refine_ls_shift/su_mean 0.000
_refine_ls_structure_factor_coef Fsqd
_refine_ls_weighting_details 'w=1/[\s^2^(Fo^2^)+(0.0650P)^2^] where P=(Fo^2^+2Fc^2^)/3'
_refine_ls_weighting_scheme calc
_refine_ls_wR_factor_gt 0.1143
_refine_ls_wR_factor_ref 0.1445
_reflns_Friedel_coverage 0.000
_reflns_number_gt 3391
_reflns_number_total 5690
_reflns_threshold_expression 'I > 2\s(I)'
_cod_data_source_file c8dt02466a2.cif
_cod_data_source_block P-1_CCDC1
_cod_database_code 7047229
_shelx_shelxl_version_number 2014/7
_shelx_space_group_comment
;
The symmetry employed for this shelxl refinement is uniquely defined
by the following loop, which should always be used as a source of
symmetry information in preference to the above space-group names.
They are only intended as comments.
;
_shelx_estimated_absorpt_t_min 0.500
_shelx_estimated_absorpt_t_max 0.594

loop_
_space_group_symop_operation_xyz
'x, y, z'
'-x, -y, -z'

loop_
_atom_site_label
_atom_site_type_symbol
_atom_site_fract_x
_atom_site_fract_y
_atom_site_fract_z
_atom_site_U_iso_or_equiv
_atom_site_adp_type
_atom_site_occupancy
_atom_site_site_symmetry_order
_atom_site_calc_flag
_atom_site_refinement_flags_posn
_atom_site_refinement_flags_adp
Rh1 Rh 0.69735(10) 0.67773(11) 0.21313(9) 0.0190(3) Uani 1 1 d . .
Rh2 Rh 0.29842(10) 0.57355(11) 0.15497(9) 0.0202(3) Uani 1 1 d . .
Rh3 Rh 0.52247(11) 0.45965(11) 0.23006(9) 0.0198(3) Uani 1 1 d . .
Rh4 Rh 0.47214(10) 0.79493(11) 0.14039(9) 0.0193(3) Uani 1 1 d . .
Rh5 Rh 0.49662(11) 0.72227(11) 0.32366(9) 0.0194(3) Uani 1 1 d . .
Rh6 Rh 0.65274(10) 0.41194(11) 0.05220(9) 0.0183(3) Uani 1 1 d . .
Rh7 Rh 0.62629(10) 0.65201(11) -0.00894(9) 0.0177(3) Uani 1 1 d . .
Ge8 Ge 0.49811(13) 0.57171(14) 0.10423(12) 0.0164(4) Uani 1 1 d . .
C1 C 0.8443(14) 0.6689(15) 0.2883(12) 0.027(2) Uani 1 1 d . U
O1 O 0.9348(9) 0.6664(10) 0.3390(8) 0.028(2) Uani 1 1 d . U
C2 C 0.6649(13) 0.8263(14) 0.3404(12) 0.023(2) Uani 1 1 d . U
O2 O 0.7175(9) 0.9241(9) 0.4006(8) 0.023(2) Uani 1 1 d . U
C3 C 0.3951(13) 0.8463(14) 0.2689(12) 0.023(2) Uani 1 1 d . U
O3 O 0.3298(9) 0.9172(9) 0.3117(8) 0.024(2) Uani 1 1 d . U
C4 C 0.6062(14) 0.7908(14) -0.0466(12) 0.025(2) Uani 1 1 d . U
O4 O 0.6025(9) 0.8791(9) -0.0646(8) 0.025(2) Uani 1 1 d . U
C5 C 0.3404(14) 0.7841(14) 0.0240(13) 0.027(2) Uani 1 1 d . U
O5 O 0.2752(9) 0.8497(9) 0.0037(8) 0.028(2) Uani 1 1 d . U
C6 C 0.1537(15) 0.6459(15) 0.1573(13) 0.033(3) Uani 1 1 d . U
O6 O 0.0706(10) 0.6964(10) 0.1612(8) 0.034(2) Uani 1 1 d . U
C7 C 0.7611(14) 0.7617(15) 0.1227(12) 0.025(2) Uani 1 1 d . U
O7 O 0.8371(9) 0.8401(9) 0.1358(8) 0.026(2) Uani 1 1 d . U
C8 C 0.6656(13) 0.3748(14) 0.1930(12) 0.023(2) Uani 1 1 d . U
O8 O 0.7302(9) 0.3245(9) 0.2347(8) 0.024(2) Uani 1 1 d . U
C9 C 0.4643(15) 0.3517(16) 0.2948(13) 0.034(3) Uani 1 1 d . U
O9 O 0.4319(10) 0.2843(10) 0.3327(9) 0.035(2) Uani 1 1 d . U
C10 C 0.3276(14) 0.6116(15) 0.3137(13) 0.031(3) Uani 1 1 d . U
O10 O 0.2821(9) 0.5964(10) 0.3805(8) 0.032(2) Uani 1 1 d . U
C11 C 0.2309(14) 0.3941(14) 0.0937(13) 0.028(2) Uani 1 1 d . U
O11 O 0.1473(9) 0.3294(9) 0.0991(9) 0.029(2) Uani 1 1 d . U
C12 C 0.5915(14) 0.5938(14) 0.3738(11) 0.026(2) Uani 1 1 d . U
O12 O 0.6561(9) 0.6088(9) 0.4556(8) 0.027(2) Uani 1 1 d . U
C13 C 0.5487(15) 0.9590(16) 0.1737(13) 0.032(3) Uani 1 1 d . U
O13 O 0.5999(10) 1.0604(10) 0.1999(8) 0.034(2) Uani 1 1 d . U
C14 C 0.8195(15) 0.4429(15) 0.0748(13) 0.029(2) Uani 1 1 d . U
O14 O 0.9212(9) 0.4547(10) 0.0906(8) 0.029(2) Uani 1 1 d . U
C15 C 0.4838(14) 0.8240(15) 0.4695(12) 0.026(2) Uani 1 1 d . U
O15 O 0.4686(9) 0.8829(9) 0.5554(8) 0.027(2) Uani 1 1 d . U
N1 N 0.0263(10) 0.1699(10) 0.3245(9) 0.018(3) Uani 1 1 d . .
C100 C 0.0391(15) 0.1060(14) 0.2032(12) 0.031(4) Uani 1 1 d . .
H10A H -0.0063 0.0202 0.1725 0.037 Uiso 1 1 calc R U
H10B H 0.0014 0.1543 0.1632 0.037 Uiso 1 1 calc R U
C101 C 0.1663(15) 0.0948(16) 0.1813(15) 0.040(5) Uani 1 1 d . .
H10C H 0.2128 0.1789 0.2113 0.060 Uiso 1 1 calc R U
H10D H 0.1644 0.0561 0.1025 0.060 Uiso 1 1 calc R U
H10E H 0.2033 0.0421 0.2160 0.060 Uiso 1 1 calc R U
C106 C 0.0818(12) 0.3062(12) 0.3719(12) 0.019(3) Uani 1 1 d . .
H10F H 0.0807 0.3407 0.4511 0.023 Uiso 1 1 calc R U
H10G H 0.1664 0.3089 0.3632 0.023 Uiso 1 1 calc R U
C104 C 0.0890(13) 0.1077(14) 0.3917(12) 0.023(4) Uani 1 1 d . .
H10H H 0.0799 0.1535 0.4682 0.027 Uiso 1 1 calc R U
H10I H 0.1751 0.1187 0.3893 0.027 Uiso 1 1 calc R U
C102 C -0.1051(12) 0.1567(15) 0.3222(12) 0.027(4) Uani 1 1 d . .
H10J H -0.1355 0.0657 0.2952 0.032 Uiso 1 1 calc R U
H10K H -0.1434 0.1894 0.2692 0.032 Uiso 1 1 calc R U
C105 C 0.0504(14) -0.0293(13) 0.3614(13) 0.029(4) Uani 1 1 d . .
H10L H -0.0318 -0.0414 0.3725 0.043 Uiso 1 1 calc R U
H10M H 0.1030 -0.0602 0.4073 0.043 Uiso 1 1 calc R U
H10N H 0.0547 -0.0764 0.2847 0.043 Uiso 1 1 calc R U
C107 C 0.0253(16) 0.3917(14) 0.3250(14) 0.038(5) Uani 1 1 d . .
H10O H 0.0199 0.3560 0.2457 0.057 Uiso 1 1 calc R U
H10P H 0.0739 0.4749 0.3561 0.057 Uiso 1 1 calc R U
H10Q H -0.0549 0.4005 0.3424 0.057 Uiso 1 1 calc R U
C103 C -0.1439(15) 0.2237(16) 0.4305(13) 0.041(5) Uani 1 1 d . .
H10R H -0.1135 0.1863 0.4819 0.061 Uiso 1 1 calc R U
H10S H -0.2312 0.2145 0.4198 0.061 Uiso 1 1 calc R U
H10T H -0.1119 0.3134 0.4599 0.061 Uiso 1 1 calc R U

loop_
_atom_site_aniso_label
_atom_site_aniso_U_11
_atom_site_aniso_U_22
_atom_site_aniso_U_33
_atom_site_aniso_U_23
_atom_site_aniso_U_13
_atom_site_aniso_U_12
Rh1 0.0188(7) 0.0171(6) 0.0173(6) 0.0020(5) 0.0036(5) 0.0045(5)
Rh2 0.0182(7) 0.0182(7) 0.0206(7) 0.0016(5) 0.0075(5) 0.0051(5)
Rh3 0.0231(7) 0.0174(6) 0.0177(6) 0.0041(5) 0.0061(5) 0.0051(5)
Rh4 0.0213(7) 0.0133(6) 0.0198(7) 0.0012(5) 0.0059(5) 0.0049(5)
Rh5 0.0201(7) 0.0173(6) 0.0167(6) 0.0007(5) 0.0063(5) 0.0052(5)
Rh6 0.0186(7) 0.0150(6) 0.0180(6) 0.0019(5) 0.0044(5) 0.0050(5)
Rh7 0.0183(6) 0.0141(6) 0.0177(6) 0.0019(5) 0.0055(5) 0.0030(5)
Ge8 0.0173(8) 0.0133(8) 0.0168(8) 0.0024(7) 0.0064(7) 0.0045(6)
C1 0.028(6) 0.029(5) 0.019(5) 0.002(4) 0.007(4) 0.009(5)
O1 0.028(6) 0.030(5) 0.020(5) 0.001(4) 0.006(4) 0.011(5)
C2 0.020(5) 0.017(5) 0.024(5) -0.001(4) 0.007(4) 0.003(4)
O2 0.020(5) 0.017(5) 0.024(5) -0.001(4) 0.007(4) 0.003(4)
C3 0.026(5) 0.016(5) 0.020(5) 0.000(4) 0.003(4) 0.004(4)
O3 0.027(5) 0.017(5) 0.021(5) 0.000(4) 0.003(4) 0.004(4)
C4 0.033(5) 0.022(5) 0.019(5) 0.008(4) 0.006(4) -0.001(5)
O4 0.033(5) 0.022(5) 0.019(5) 0.009(4) 0.006(4) -0.001(5)
C5 0.027(6) 0.020(5) 0.033(5) 0.003(4) 0.012(5) 0.016(4)
O5 0.028(6) 0.021(5) 0.033(5) 0.003(4) 0.012(4) 0.015(4)
C6 0.031(6) 0.029(6) 0.026(5) -0.005(5) 0.008(5) 0.004(4)
O6 0.032(6) 0.029(6) 0.027(5) -0.005(4) 0.007(5) 0.003(4)
C7 0.032(6) 0.023(6) 0.016(5) 0.003(5) 0.006(5) 0.005(4)
O7 0.032(6) 0.024(5) 0.016(4) 0.003(4) 0.006(4) 0.004(4)
C8 0.024(5) 0.018(5) 0.031(6) 0.013(4) 0.008(4) 0.004(4)
O8 0.025(5) 0.019(5) 0.031(5) 0.011(4) 0.008(4) 0.005(4)
C9 0.037(6) 0.031(6) 0.029(6) 0.006(5) 0.007(5) -0.002(5)
O9 0.038(6) 0.031(6) 0.029(6) 0.006(5) 0.007(5) -0.002(5)
C10 0.030(6) 0.027(5) 0.023(5) -0.005(5) 0.012(4) -0.002(5)
O10 0.030(6) 0.029(5) 0.023(5) -0.006(4) 0.012(4) -0.002(4)
C11 0.021(5) 0.024(6) 0.036(5) 0.004(5) 0.010(5) 0.012(4)
O11 0.022(5) 0.024(5) 0.037(5) 0.003(4) 0.011(5) 0.011(4)
C12 0.036(6) 0.022(5) 0.009(4) -0.004(4) -0.002(4) 0.002(4)
O12 0.037(6) 0.022(5) 0.010(4) -0.005(4) -0.002(4) 0.003(4)
C13 0.033(6) 0.030(6) 0.029(5) 0.009(5) -0.003(5) 0.005(5)
O13 0.034(6) 0.031(6) 0.030(5) 0.008(5) -0.004(5) 0.004(5)
C14 0.028(5) 0.028(5) 0.031(5) 0.006(4) 0.012(5) 0.009(5)
O14 0.027(5) 0.028(5) 0.030(5) 0.007(4) 0.012(5) 0.009(5)
C15 0.027(5) 0.026(6) 0.023(5) 0.006(4) 0.004(5) 0.007(4)
O15 0.027(5) 0.026(5) 0.024(5) 0.005(4) 0.004(4) 0.008(4)
N1 0.015(7) 0.005(6) 0.027(7) 0.000(5) 0.001(6) 0.003(5)
C100 0.049(11) 0.011(8) 0.028(9) 0.002(7) 0.011(8) 0.005(8)
C101 0.038(11) 0.030(10) 0.055(12) 0.014(9) 0.018(10) 0.009(8)
C106 0.016(8) 0.007(7) 0.024(8) -0.005(6) 0.000(7) -0.003(6)
C104 0.019(8) 0.027(9) 0.025(9) 0.017(7) 0.000(7) -0.001(7)
C102 0.012(8) 0.037(10) 0.031(9) 0.013(8) 0.000(7) 0.017(7)
C105 0.040(10) 0.021(9) 0.030(9) 0.013(8) 0.009(8) 0.016(8)
C107 0.055(12) 0.018(9) 0.042(11) 0.007(8) 0.020(10) 0.015(9)
C103 0.037(11) 0.040(11) 0.039(11) 0.008(9) 0.006(9) 0.006(9)

loop_
_atom_type_symbol
_atom_type_description
_atom_type_scat_dispersion_real
_atom_type_scat_dispersion_imag
_atom_type_scat_source
C C 0.0033 0.0016 'International Tables Vol C Tables 4.2.6.8 and 6.1.1.4'
H H 0.0000 0.0000 'International Tables Vol C Tables 4.2.6.8 and 6.1.1.4'
N N 0.0061 0.0033 'International Tables Vol C Tables 4.2.6.8 and 6.1.1.4'
O O 0.0106 0.0060 'International Tables Vol C Tables 4.2.6.8 and 6.1.1.4'
Ge Ge 0.1547 1.8001 'International Tables Vol C Tables 4.2.6.8 and 6.1.1.4'
Rh Rh -1.1178 0.9187 'International Tables Vol C Tables 4.2.6.8 and 6.1.1.4'

loop_
_geom_angle_atom_site_label_1
_geom_angle_atom_site_label_2
_geom_angle_atom_site_label_3
_geom_angle
_geom_angle_site_symmetry_1
_geom_angle_site_symmetry_3
C1 Rh1 C7 96.9(7) . .
C1 Rh1 C2 93.1(6) . .
C7 Rh1 C2 102.0(6) . .
C1 Rh1 Ge8 149.3(5) . .
C7 Rh1 Ge8 102.9(5) . .
C2 Rh1 Ge8 105.3(4) . .
C1 Rh1 Rh5 119.4(5) . .
C7 Rh1 Rh5 130.1(4) . .
C2 Rh1 Rh5 47.7(4) . .
Ge8 Rh1 Rh5 62.78(5) . .
C1 Rh1 Rh7 130.8(5) . .
C7 Rh1 Rh7 46.6(5) . .
C2 Rh1 Rh7 122.0(4) . .
Ge8 Rh1 Rh7 57.72(5) . .
Rh5 Rh1 Rh7 109.79(5) . .
C1 Rh1 Rh6 97.4(5) . .
C7 Rh1 Rh6 99.6(4) . .
C2 Rh1 Rh6 154.6(4) . .
Ge8 Rh1 Rh6 56.50(5) . .
Rh5 Rh1 Rh6 107.46(5) . .
Rh7 Rh1 Rh6 66.11(4) . .
C1 Rh1 Rh4 159.7(5) . .
C7 Rh1 Rh4 77.6(4) . .
C2 Rh1 Rh4 69.4(4) . .
Ge8 Rh1 Rh4 50.02(4) . .
Rh5 Rh1 Rh4 56.23(4) . .
Rh7 Rh1 Rh4 58.13(4) . .
Rh6 Rh1 Rh4 102.81(5) . .
C1 Rh1 Rh3 103.5(5) . .
C7 Rh1 Rh3 149.5(4) . .
C2 Rh1 Rh3 99.3(4) . .
Ge8 Rh1 Rh3 50.01(5) . .
Rh5 Rh1 Rh3 56.01(4) . .
Rh7 Rh1 Rh3 103.25(5) . .
Rh6 Rh1 Rh3 55.81(4) . .
Rh4 Rh1 Rh3 89.91(4) . .
C6 Rh2 C11 98.9(7) . .
C6 Rh2 C10 94.0(7) . .
C11 Rh2 C10 101.6(7) . .
C6 Rh2 Ge8 146.1(5) . .
C11 Rh2 Ge8 103.9(4) . .
C10 Rh2 Ge8 105.4(5) . .
C6 Rh2 Rh5 115.8(5) . .
C11 Rh2 Rh5 134.0(5) . .
C10 Rh2 Rh5 49.6(5) . .
Ge8 Rh2 Rh5 62.82(5) . .
C6 Rh2 Rh7 134.2(5) . 2_665
C11 Rh2 Rh7 46.9(4) . 2_665
C10 Rh2 Rh7 119.0(5) . 2_665
Ge8 Rh2 Rh7 57.69(5) . 2_665
Rh5 Rh2 Rh7 109.91(5) . 2_665
C6 Rh2 Rh6 96.7(5) . 2_665
C11 Rh2 Rh6 97.3(5) . 2_665
C10 Rh2 Rh6 156.5(5) . 2_665
Ge8 Rh2 Rh6 56.03(5) . 2_665
Rh5 Rh2 Rh6 107.00(5) . 2_665
Rh7 Rh2 Rh6 65.93(4) 2_665 2_665
C6 Rh2 Rh3 160.3(5) . .
C11 Rh2 Rh3 80.8(4) . .
C10 Rh2 Rh3 67.0(5) . .
Ge8 Rh2 Rh3 50.47(5) . .
Rh5 Rh2 Rh3 56.31(4) . .
Rh7 Rh2 Rh3 58.44(4) 2_665 .
Rh6 Rh2 Rh3 102.87(4) 2_665 .
C9 Rh3 C12 92.2(7) . .
C9 Rh3 C8 95.5(7) . .
C12 Rh3 C8 100.3(6) . .
C9 Rh3 Ge8 152.8(5) . .
C12 Rh3 Ge8 104.5(5) . .
C8 Rh3 Ge8 102.3(4) . .
C9 Rh3 Rh5 118.7(5) . .
C12 Rh3 Rh5 48.4(4) . .
C8 Rh3 Rh5 130.7(4) . .
Ge8 Rh3 Rh5 62.90(5) . .
C9 Rh3 Rh6 131.3(5) . .
C12 Rh3 Rh6 119.2(5) . .
C8 Rh3 Rh6 46.0(4) . .
Ge8 Rh3 Rh6 57.60(5) . .
Rh5 Rh3 Rh6 109.95(5) . .
C9 Rh3 Rh7 101.4(5) . 2_665
C12 Rh3 Rh7 156.5(5) . 2_665
C8 Rh3 Rh7 97.5(4) . 2_665
Ge8 Rh3 Rh7 56.37(5) . 2_665
Rh5 Rh3 Rh7 108.10(5) . 2_665
Rh6 Rh3 Rh7 64.82(4) . 2_665
C9 Rh3 Rh2 106.0(5) . .
C12 Rh3 Rh2 101.9(5) . .
C8 Rh3 Rh2 148.2(4) . .
Ge8 Rh3 Rh2 50.05(5) . .
Rh5 Rh3 Rh2 56.78(4) . .
Rh6 Rh3 Rh2 102.77(5) . .
Rh7 Rh3 Rh2 55.99(4) 2_665 .
C9 Rh3 Rh1 156.2(5) . .
C12 Rh3 Rh1 67.1(5) . .
C8 Rh3 Rh1 77.8(4) . .
Ge8 Rh3 Rh1 49.83(5) . .
Rh5 Rh3 Rh1 56.37(4) . .
Rh6 Rh3 Rh1 58.15(4) . .
Rh7 Rh3 Rh1 102.12(5) 2_665 .
Rh2 Rh3 Rh1 90.22(4) . .
C13 Rh4 C3 94.3(7) . .
C13 Rh4 C5 99.6(7) . .
C3 Rh4 C5 102.0(6) . .
C13 Rh4 Ge8 146.1(5) . .
C3 Rh4 Ge8 103.7(4) . .
C5 Rh4 Ge8 104.3(4) . .
C13 Rh4 Rh5 113.4(5) . .
C3 Rh4 Rh5 49.1(4) . .
C5 Rh4 Rh5 135.7(5) . .
Ge8 Rh4 Rh5 62.83(5) . .
C13 Rh4 Rh6 136.4(5) . 2_665
C3 Rh4 Rh6 117.2(4) . 2_665
C5 Rh4 Rh6 47.3(4) . 2_665
Ge8 Rh4 Rh6 57.47(5) . 2_665
Rh5 Rh4 Rh6 110.08(5) . 2_665
C13 Rh4 Rh7 98.0(5) . .
C3 Rh4 Rh7 156.7(4) . .
C5 Rh4 Rh7 95.4(4) . .
Ge8 Rh4 Rh7 56.49(5) . .
Rh5 Rh4 Rh7 107.67(5) . .
Rh6 Rh4 Rh7 65.05(4) 2_665 .
C13 Rh4 Rh1 98.4(5) . .
C3 Rh4 Rh1 103.0(4) . .
C5 Rh4 Rh1 147.8(4) . .
Ge8 Rh4 Rh1 49.93(5) . .
Rh5 Rh4 Rh1 56.38(4) . .
Rh6 Rh4 Rh1 102.51(4) 2_665 .
Rh7 Rh4 Rh1 55.68(4) . .
C15 Rh5 C2 91.2(6) . .
C15 Rh5 C12 92.4(6) . .
C2 Rh5 C12 87.8(6) . .
C15 Rh5 C3 88.8(6) . .
C2 Rh5 C3 94.1(6) . .
C12 Rh5 C3 177.7(6) . .
C15 Rh5 C10 87.3(6) . .
C2 Rh5 C10 176.7(6) . .
C12 Rh5 C10 89.3(6) . .
C3 Rh5 C10 88.8(6) . .
C15 Rh5 Ge8 176.0(5) . .
C2 Rh5 Ge8 92.0(4) . .
C12 Rh5 Ge8 90.2(4) . .
C3 Rh5 Ge8 88.5(4) . .
C10 Rh5 Ge8 89.6(4) . .
C15 Rh5 Rh3 129.1(5) . .
C2 Rh5 Rh3 107.2(4) . .
C12 Rh5 Rh3 43.6(4) . .
C3 Rh5 Rh3 134.4(4) . .
C10 Rh5 Rh3 71.6(4) . .
Ge8 Rh5 Rh3 51.92(4) . .
C15 Rh5 Rh4 127.0(5) . .
C2 Rh5 Rh4 75.4(4) . .
C12 Rh5 Rh4 136.7(4) . .
C3 Rh5 Rh4 43.0(4) . .
C10 Rh5 Rh4 107.8(4) . .
Ge8 Rh5 Rh4 51.77(4) . .
Rh3 Rh5 Rh4 103.69(5) . .
C15 Rh5 Rh1 132.2(5) . .
C2 Rh5 Rh1 44.5(4) . .
C12 Rh5 Rh1 72.7(4) . .
C3 Rh5 Rh1 107.9(4) . .
C10 Rh5 Rh1 135.8(4) . .
Ge8 Rh5 Rh1 51.64(4) . .
Rh3 Rh5 Rh1 67.63(4) . .
Rh4 Rh5 Rh1 67.38(4) . .
C15 Rh5 Rh2 124.7(5) . .
C2 Rh5 Rh2 139.2(4) . .
C12 Rh5 Rh2 107.1(4) . .
C3 Rh5 Rh2 70.7(4) . .
C10 Rh5 Rh2 43.5(4) . .
Ge8 Rh5 Rh2 51.42(4) . .
Rh3 Rh5 Rh2 66.91(4) . .
Rh4 Rh5 Rh2 67.67(4) . .
Rh1 Rh5 Rh2 103.06(5) . .
C14 Rh6 C8 89.4(6) . .
C14 Rh6 C5 90.0(6) . 2_665
C8 Rh6 C5 83.4(6) . 2_665
C14 Rh6 Ge8 127.1(5) . 2_665
C8 Rh6 Ge8 143.4(4) . 2_665
C5 Rh6 Ge8 96.5(4) 2_665 2_665
C14 Rh6 Ge8 129.4(5) . .
C8 Rh6 Ge8 95.7(4) . .
C5 Rh6 Ge8 140.5(4) 2_665 .
Ge8 Rh6 Ge8 61.76(6) 2_665 .
C14 Rh6 Rh4 119.2(5) . 2_665
C8 Rh6 Rh4 113.6(4) . 2_665
C5 Rh6 Rh4 43.3(4) 2_665 2_665
Ge8 Rh6 Rh4 53.60(5) 2_665 2_665
Ge8 Rh6 Rh4 104.52(6) . 2_665
C14 Rh6 Rh3 122.4(5) . .
C8 Rh6 Rh3 43.5(4) . .
C5 Rh6 Rh3 109.6(4) 2_665 .
Ge8 Rh6 Rh3 104.47(6) 2_665 .
Ge8 Rh6 Rh3 53.34(5) . .
Rh4 Rh6 Rh3 110.91(5) 2_665 .
C14 Rh6 Rh1 79.0(5) . .
C8 Rh6 Rh1 82.2(4) . .
C5 Rh6 Rh1 162.0(4) 2_665 .
Ge8 Rh6 Rh1 101.55(5) 2_665 .
Ge8 Rh6 Rh1 52.20(4) . .
Rh4 Rh6 Rh1 154.46(6) 2_665 .
Rh3 Rh6 Rh1 66.03(4) . .
C14 Rh6 Rh2 76.4(5) . 2_665
C8 Rh6 Rh2 162.4(4) . 2_665
C5 Rh6 Rh2 86.2(4) 2_665 2_665
Ge8 Rh6 Rh2 51.99(4) 2_665 2_665
Ge8 Rh6 Rh2 101.41(6) . 2_665
Rh4 Rh6 Rh2 66.28(4) 2_665 2_665
Rh3 Rh6 Rh2 154.11(6) . 2_665
Rh1 Rh6 Rh2 104.81(5) . 2_665
C14 Rh6 Rh7 177.6(5) . 2_665
C8 Rh6 Rh7 90.5(4) . 2_665
C5 Rh6 Rh7 87.6(4) 2_665 2_665
Ge8 Rh6 Rh7 53.09(5) 2_665 2_665
Ge8 Rh6 Rh7 52.95(4) . 2_665
Rh4 Rh6 Rh7 58.77(4) 2_665 2_665
Rh3 Rh6 Rh7 58.69(4) . 2_665
Rh1 Rh6 Rh7 103.31(4) . 2_665
Rh2 Rh6 Rh7 103.28(5) 2_665 2_665
C14 Rh6 Rh7 91.7(5) . .
C8 Rh6 Rh7 136.6(4) . .
C5 Rh6 Rh7 140.0(4) 2_665 .
Ge8 Rh6 Rh7 52.32(4) 2_665 .
Ge8 Rh6 Rh7 52.27(4) . .
Rh4 Rh6 Rh7 103.42(5) 2_665 .
Rh3 Rh6 Rh7 103.03(4) . .
Rh1 Rh6 Rh7 55.57(4) . .
Rh2 Rh6 Rh7 55.58(4) 2_665 .
Rh7 Rh6 Rh7 90.05(4) 2_665 .
C4 Rh7 C7 90.5(6) . .
C4 Rh7 C11 92.6(6) . 2_665
C7 Rh7 C11 83.9(6) . 2_665
C4 Rh7 Ge8 126.4(5) . 2_665
C7 Rh7 Ge8 142.9(4) . 2_665
C11 Rh7 Ge8 95.6(4) 2_665 2_665
C4 Rh7 Ge8 126.6(5) . .
C7 Rh7 Ge8 96.0(4) . .
C11 Rh7 Ge8 140.7(4) 2_665 .
Ge8 Rh7 Ge8 61.72(6) 2_665 .
C4 Rh7 Rh1 122.5(4) . .
C7 Rh7 Rh1 43.9(4) . .
C11 Rh7 Rh1 110.0(4) 2_665 .
Ge8 Rh7 Rh1 103.80(6) 2_665 .
Ge8 Rh7 Rh1 53.40(5) . .
C4 Rh7 Rh2 121.5(4) . 2_665
C7 Rh7 Rh2 113.1(4) . 2_665
C11 Rh7 Rh2 43.0(4) 2_665 2_665
Ge8 Rh7 Rh2 53.16(4) 2_665 2_665
Ge8 Rh7 Rh2 104.14(6) . 2_665
Rh1 Rh7 Rh2 109.80(5) . 2_665
C4 Rh7 Rh4 76.5(4) . .
C7 Rh7 Rh4 82.0(4) . .
C11 Rh7 Rh4 162.0(4) 2_665 .
Ge8 Rh7 Rh4 102.40(5) 2_665 .
Ge8 Rh7 Rh4 52.44(4) . .
Rh1 Rh7 Rh4 66.19(4) . .
Rh2 Rh7 Rh4 154.71(6) 2_665 .
C4 Rh7 Rh3 76.1(5) . 2_665
C7 Rh7 Rh3 161.5(4) . 2_665
C11 Rh7 Rh3 84.0(4) 2_665 2_665
Ge8 Rh7 Rh3 52.49(5) 2_665 2_665
Ge8 Rh7 Rh3 102.26(6) . 2_665
Rh1 Rh7 Rh3 154.60(6) . 2_665
Rh2 Rh7 Rh3 65.58(4) 2_665 2_665
Rh4 Rh7 Rh3 106.66(5) . 2_665
C4 Rh7 Rh6 88.5(5) . 2_665
C7 Rh7 Rh6 137.1(4) . 2_665
C11 Rh7 Rh6 138.9(4) 2_665 2_665
Ge8 Rh7 Rh6 53.15(4) 2_665 2_665
Ge8 Rh7 Rh6 52.78(4) . 2_665
Rh1 Rh7 Rh6 103.68(5) . 2_665
Rh2 Rh7 Rh6 103.67(5) 2_665 2_665
Rh4 Rh7 Rh6 56.18(4) . 2_665
Rh3 Rh7 Rh6 56.49(4) 2_665 2_665
C4 Rh7 Rh6 178.4(5) . .
C7 Rh7 Rh6 90.9(4) . .
C11 Rh7 Rh6 88.3(4) 2_665 .
Ge8 Rh7 Rh6 52.07(4) 2_665 .
Ge8 Rh7 Rh6 52.42(4) . .
Rh1 Rh7 Rh6 58.32(4) . .
Rh2 Rh7 Rh6 58.49(4) 2_665 .
Rh4 Rh7 Rh6 102.98(5) . .
Rh3 Rh7 Rh6 102.65(4) 2_665 .
Rh6 Rh7 Rh6 89.95(4) 2_665 .
Rh2 Ge8 Rh1 131.33(7) . .
Rh2 Ge8 Rh4 80.63(6) . .
Rh1 Ge8 Rh4 80.05(6) . .
Rh2 Ge8 Rh3 79.49(6) . .
Rh1 Ge8 Rh3 80.17(6) . .
Rh4 Ge8 Rh3 130.58(7) . .
Rh2 Ge8 Rh6 71.97(6) . 2_665
Rh1 Ge8 Rh6 137.68(8) . 2_665
Rh4 Ge8 Rh6 68.93(5) . 2_665
Rh3 Ge8 Rh6 142.08(8) . 2_665
Rh2 Ge8 Rh7 69.15(5) . 2_665
Rh1 Ge8 Rh7 140.90(7) . 2_665
Rh4 Ge8 Rh7 138.99(7) . 2_665
Rh3 Ge8 Rh7 71.14(5) . 2_665
Rh6 Ge8 Rh7 75.61(6) 2_665 2_665
Rh2 Ge8 Rh7 141.78(8) . .
Rh1 Ge8 Rh7 68.88(5) . .
Rh4 Ge8 Rh7 71.07(5) . .
Rh3 Ge8 Rh7 138.65(7) . .
Rh6 Ge8 Rh7 74.13(5) 2_665 .
Rh7 Ge8 Rh7 118.28(6) 2_665 .
Rh2 Ge8 Rh6 137.45(7) . .
Rh1 Ge8 Rh6 71.30(5) . .
Rh4 Ge8 Rh6 141.83(7) . .
Rh3 Ge8 Rh6 69.06(5) . .
Rh6 Ge8 Rh6 118.24(6) 2_665 .
Rh7 Ge8 Rh6 73.90(5) 2_665 .
Rh7 Ge8 Rh6 75.31(5) . .
Rh2 Ge8 Ge8 114.78(9) . 2_665
Rh1 Ge8 Ge8 113.88(9) . 2_665
Rh4 Ge8 Ge8 114.77(9) . 2_665
Rh3 Ge8 Ge8 114.65(9) . 2_665
Rh6 Ge8 Ge8 59.41(6) 2_665 2_665
Rh7 Ge8 Ge8 59.17(6) 2_665 2_665
Rh7 Ge8 Ge8 59.11(6) . 2_665
Rh6 Ge8 Ge8 58.83(6) . 2_665
Rh2 Ge8 Rh5 65.76(5) . .
Rh1 Ge8 Rh5 65.57(5) . .
Rh4 Ge8 Rh5 65.40(5) . .
Rh3 Ge8 Rh5 65.18(5) . .
Rh6 Ge8 Rh5 121.09(6) 2_665 .
Rh7 Ge8 Rh5 121.10(7) 2_665 .
Rh7 Ge8 Rh5 120.62(7) . .
Rh6 Ge8 Rh5 120.67(7) . .
Ge8 Ge8 Rh5 179.43(10) 2_665 .
O1 C1 Rh1 177.4(13) . .
O2 C2 Rh1 136.2(12) . .
O2 C2 Rh5 135.8(11) . .
Rh1 C2 Rh5 87.9(6) . .
O3 C3 Rh4 141.1(12) . .
O3 C3 Rh5 130.8(11) . .
Rh4 C3 Rh5 87.9(6) . .
O4 C4 Rh7 174.7(14) . .
O5 C5 Rh4 138.5(12) . .
O5 C5 Rh6 131.8(12) . 2_665
Rh4 C5 Rh6 89.4(6) . 2_665
O6 C6 Rh2 175.9(15) . .
O7 C7 Rh1 136.5(12) . .
O7 C7 Rh7 134.0(12) . .
Rh1 C7 Rh7 89.5(7) . .
O8 C8 Rh3 134.1(12) . .
O8 C8 Rh6 135.4(12) . .
Rh3 C8 Rh6 90.5(6) . .
O9 C9 Rh3 177.9(15) . .
O10 C10 Rh2 141.3(13) . .
O10 C10 Rh5 131.6(12) . .
Rh2 C10 Rh5 86.9(6) . .
O11 C11 Rh2 138.5(12) . .
O11 C11 Rh7 131.4(11) . 2_665
Rh2 C11 Rh7 90.1(7) . 2_665
O12 C12 Rh3 140.5(12) . .
O12 C12 Rh5 131.5(11) . .
Rh3 C12 Rh5 88.0(6) . .
O13 C13 Rh4 176.0(14) . .
O14 C14 Rh6 175.3(15) . .
O15 C15 Rh5 175.8(14) . .
C104 N1 C102 111.7(11) . .
C104 N1 C106 106.8(11) . .
C102 N1 C106 112.1(11) . .
C104 N1 C100 111.3(11) . .
C102 N1 C100 104.5(11) . .
C106 N1 C100 110.5(11) . .
C101 C100 N1 116.2(13) . .
C101 C100 H10A 108.2 . .
N1 C100 H10A 108.2 . .
C101 C100 H10B 108.2 . .
N1 C100 H10B 108.2 . .
H10A C100 H10B 107.4 . .
C100 C101 H10C 109.5 . .
C100 C101 H10D 109.5 . .
H10C C101 H10D 109.5 . .
C100 C101 H10E 109.5 . .
H10C C101 H10E 109.5 . .
H10D C101 H10E 109.5 . .
C107 C106 N1 116.8(12) . .
C107 C106 H10F 108.1 . .
N1 C106 H10F 108.1 . .
C107 C106 H10G 108.1 . .
N1 C106 H10G 108.1 . .
H10F C106 H10G 107.3 . .
N1 C104 C105 117.6(12) . .
N1 C104 H10H 107.9 . .
C105 C104 H10H 107.9 . .
N1 C104 H10I 107.9 . .
C105 C104 H10I 107.9 . .
H10H C104 H10I 107.2 . .
N1 C102 C103 115.6(13) . .
N1 C102 H10J 108.4 . .
C103 C102 H10J 108.4 . .
N1 C102 H10K 108.4 . .
C103 C102 H10K 108.4 . .
H10J C102 H10K 107.4 . .
C104 C105 H10L 109.5 . .
C104 C105 H10M 109.5 . .
H10L C105 H10M 109.5 . .
C104 C105 H10N 109.5 . .
H10L C105 H10N 109.5 . .
H10M C105 H10N 109.5 . .
C106 C107 H10O 109.5 . .
C106 C107 H10P 109.5 . .
H10O C107 H10P 109.5 . .
C106 C107 H10Q 109.5 . .
H10O C107 H10Q 109.5 . .
H10P C107 H10Q 109.5 . .
C102 C103 H10R 109.5 . .
C102 C103 H10S 109.5 . .
H10R C103 H10S 109.5 . .
C102 C103 H10T 109.5 . .
H10R C103 H10T 109.5 . .
H10S C103 H10T 109.5 . .

loop_
_geom_bond_atom_site_label_1
_geom_bond_atom_site_label_2
_geom_bond_distance
_geom_bond_site_symmetry_2
Rh1 C1 1.865(16) .
Rh1 C7 1.996(16) .
Rh1 C2 2.018(14) .
Rh1 Ge8 2.4796(19) .
Rh1 Rh5 2.8790(16) .
Rh1 Rh7 2.8811(16) .
Rh1 Rh6 2.9724(16) .
Rh1 Rh4 3.1913(17) .
Rh1 Rh3 3.1975(17) .
Rh2 C6 1.902(17) .
Rh2 C11 1.968(16) .
Rh2 C10 1.986(16) .
Rh2 Ge8 2.4711(19) .
Rh2 Rh5 2.8823(17) .
Rh2 Rh7 2.8854(15) 2_665
Rh2 Rh6 2.9820(16) 2_665
Rh2 Rh3 3.1694(17) .
Rh3 C9 1.901(17) .
Rh3 C12 1.978(14) .
Rh3 C8 1.993(15) .
Rh3 Ge8 2.4862(19) .
Rh3 Rh5 2.8668(16) .
Rh3 Rh6 2.8946(16) .
Rh3 Rh7 2.9660(16) 2_665
Rh4 C13 1.889(17) .
Rh4 C3 1.962(15) .
Rh4 C5 1.975(16) .
Rh4 Ge8 2.4829(18) .
Rh4 Rh5 2.8740(17) .
Rh4 Rh6 2.8785(16) 2_665
Rh4 Rh7 2.9625(15) .
Rh5 C15 1.904(15) .
Rh5 C2 2.130(15) .
Rh5 C12 2.145(16) .
Rh5 C3 2.173(15) .
Rh5 C10 2.198(16) .
Rh5 Ge8 2.8119(18) .
Rh6 C14 1.874(16) .
Rh6 C8 2.083(15) .
Rh6 C5 2.116(14) 2_665
Rh6 Ge8 2.6009(19) 2_665
Rh6 Ge8 2.6166(18) .
Rh6 Rh4 2.8785(16) 2_665
Rh6 Rh2 2.9820(16) 2_665
Rh6 Rh7 3.1415(17) 2_665
Rh6 Rh7 3.1938(16) .
Rh7 C4 1.872(16) .
Rh7 C7 2.095(16) .
Rh7 C11 2.107(15) 2_665
Rh7 Ge8 2.6097(19) 2_665
Rh7 Ge8 2.6114(19) .
Rh7 Rh2 2.8854(15) 2_665
Rh7 Rh3 2.9659(16) 2_665
Rh7 Rh6 3.1415(17) 2_665
Ge8 Rh6 2.6009(19) 2_665
Ge8 Rh7 2.6097(19) 2_665
Ge8 Ge8 2.678(3) 2_665
C1 O1 1.164(17) .
C2 O2 1.172(16) .
C3 O3 1.188(16) .
C4 O4 1.133(16) .
C5 O5 1.174(16) .
C5 Rh6 2.116(14) 2_665
C6 O6 1.147(18) .
C7 O7 1.153(17) .
C8 O8 1.177(16) .
C9 O9 1.145(18) .
C10 O10 1.160(17) .
C11 O11 1.198(17) .
C11 Rh7 2.107(15) 2_665
C12 O12 1.182(16) .
C13 O13 1.171(18) .
C14 O14 1.140(17) .
C15 O15 1.146(16) .
N1 C104 1.492(17) .
N1 C102 1.493(17) .
N1 C106 1.508(16) .
N1 C100 1.552(18) .
C100 C101 1.53(2) .
C100 H10A 0.9900 .
C100 H10B 0.9900 .
C101 H10C 0.9800 .
C101 H10D 0.9800 .
C101 H10E 0.9800 .
C106 C107 1.49(2) .
C106 H10F 0.9900 .
C106 H10G 0.9900 .
C104 C105 1.493(19) .
C104 H10H 0.9900 .
C104 H10I 0.9900 .
C102 C103 1.52(2) .
C102 H10J 0.9900 .
C102 H10K 0.9900 .
C105 H10L 0.9800 .
C105 H10M 0.9800 .
C105 H10N 0.9800 .
C107 H10O 0.9800 .
C107 H10P 0.9800 .
C107 H10Q 0.9800 .
C103 H10R 0.9800 .
C103 H10S 0.9800 .
C103 H10T 0.9800 .

loop_
_geom_torsion_atom_site_label_1
_geom_torsion_atom_site_label_2
_geom_torsion_atom_site_label_3
_geom_torsion_atom_site_label_4
_geom_torsion
C104 N1 C100 C101 -53.9(17)
C102 N1 C100 C101 -174.6(13)
C106 N1 C100 C101 64.6(16)
C104 N1 C106 C107 -174.0(12)
C102 N1 C106 C107 -51.4(17)
C100 N1 C106 C107 64.7(16)
C102 N1 C104 C105 57.1(16)
C106 N1 C104 C105 179.9(13)
C100 N1 C104 C105 -59.3(16)
C104 N1 C102 C103 65.5(16)
C106 N1 C102 C103 -54.3(17)
C100 N1 C102 C103 -174.0(13)
